data_4076002
loop_
_publ_author_name
'Norman, David W.'
'McDonald, Robert'
'Stryker, Jeffrey M.'

_publ_section_title
;
 Thermally Stable Chromium(III)\h3-Allyl Complexes. Direct Structural
 Comparison of Neutral Chromium(II) and Cationic Chromium(III)\h3-Allyl
 Redox Isomers
;
_journal_issue 18
_journal_name_full Organometallics
_journal_page_first 4461
_journal_paper_doi 10.1021/om050415z
_journal_volume 24
_journal_year 2005
_chemical_formula_moiety 'C13 H23 Cr O2 P2, F6 P'
_chemical_formula_sum 'C13 H23 Cr F6 O2 P3'
_chemical_formula_weight 470.22
_chemical_name_systematic
;

 ?

;
_space_group_IT_number 59
_symmetry_cell_setting orthorhombic
_symmetry_space_group_name_Hall '-P 2ab 2a'
_symmetry_space_group_name_H-M 'P m m n :2'
_atom_sites_solution_hydrogens geom
_atom_sites_solution_primary direct
_atom_sites_solution_secondary difmap
_audit_creation_method 'manual editing of SHELXL template'
_cell_angle_alpha 90.00
_cell_angle_beta 90.00
_cell_angle_gamma 90.00
_cell_formula_units_Z 2
_cell_length_a 10.7360(7)
_cell_length_b 11.0577(7)
_cell_length_c 8.0243(5)
_cell_measurement_reflns_used 6553
_cell_measurement_temperature 193(2)
_cell_measurement_theta_max 26.36
_cell_measurement_theta_min 2.54
_cell_volume 952.61(10)
_computing_cell_refinement 'Bruker SAINT (Bruker, 1997)'
_computing_data_collection 'Bruker SMART (Bruker, 1997)'
_computing_data_reduction 'Bruker SAINT (Bruker, 1997)'
_computing_molecular_graphics 'Bruker SHELXTL (Bruker, 1997)'
_computing_publication_material 'Bruker SHELXTL (Bruker, 1997)'
_computing_structure_refinement 'SHELXL-97 (Sheldrick, 1997)'
_computing_structure_solution 'SHELXS-97 (Sheldrick, 1990)'
_diffrn_ambient_temperature 193(2)
_diffrn_detector_area_resol_mean 8.192
_diffrn_measured_fraction_theta_full 0.998
_diffrn_measured_fraction_theta_max 0.998
_diffrn_measurement_device_type 'Bruker PLATFORM diffractometer/SMART 1000 CCD area detector'
_diffrn_measurement_method '\w scans'
_diffrn_radiation_monochromator graphite
_diffrn_radiation_source 'fine-focus sealed tube'
_diffrn_radiation_type MoK\a
_diffrn_radiation_wavelength 0.71073
_diffrn_reflns_av_R_equivalents 0.0227
_diffrn_reflns_av_sigmaI/netI 0.0143
_diffrn_reflns_limit_h_max 13
_diffrn_reflns_limit_h_min -13
_diffrn_reflns_limit_k_max 13
_diffrn_reflns_limit_k_min -13
_diffrn_reflns_limit_l_max 10
_diffrn_reflns_limit_l_min -10
_diffrn_reflns_number 7130
_diffrn_reflns_theta_full 26.36
_diffrn_reflns_theta_max 26.36
_diffrn_reflns_theta_min 2.54
_diffrn_standards_decay_% 0
_diffrn_standards_interval_time 0
_diffrn_standards_number 0
_exptl_absorpt_coefficient_mu 0.913
_exptl_absorpt_correction_T_max 0.8752
_exptl_absorpt_correction_T_min 0.6788
_exptl_absorpt_correction_type multi-scan
_exptl_absorpt_process_details 'SADABS (Sheldrick, 1996)'
_exptl_crystal_colour yellow
_exptl_crystal_density_diffrn 1.639
_exptl_crystal_density_method 'not measured'
_exptl_crystal_description prism
_exptl_crystal_F_000 480
_exptl_crystal_size_max 0.46
_exptl_crystal_size_mid 0.30
_exptl_crystal_size_min 0.15
_refine_diff_density_max 0.987
_refine_diff_density_min -0.461
_refine_diff_density_rms 0.065
_refine_ls_extinction_method none
_refine_ls_goodness_of_fit_ref 1.094
_refine_ls_hydrogen_treatment constr
_refine_ls_matrix_type full
_refine_ls_number_parameters 70
_refine_ls_number_reflns 1082
_refine_ls_number_restraints 0
_refine_ls_restrained_S_all 1.094
_refine_ls_R_factor_all 0.0347
_refine_ls_R_factor_gt 0.0333
_refine_ls_shift/su_max 0.000
_refine_ls_shift/su_mean 0.000
_refine_ls_structure_factor_coef Fsqd
_refine_ls_weighting_details 'calc w=1/[\s^2^(Fo^2^)+(0.0395P)^2^+1.2159P] where P=(Fo^2^+2Fc^2^)/3'
_refine_ls_weighting_scheme calc
_refine_ls_wR_factor_gt 0.0854
_refine_ls_wR_factor_ref 0.0869
_reflns_number_gt 1029
_reflns_number_total 1082
_reflns_threshold_expression I>2\s(I)
_cod_data_source_file om050415zsi20050525_053205.cif
_cod_data_source_block 9
_cod_depositor_comments
;
The following automatic conversions were performed:

'_symmetry_cell_setting' value 'Orthorhombic' changed to
'orthorhombic' according to
/home/saulius/struct/CIF-dictionaries/cif_core.dic dictionary named
'cif_core.dic' version 2.4.1 from 2010-06-29.

Automatic conversion script
Id: cif_fix_values 1715 2011-07-08 13:25:40Z adriana 
;
_cod_original_sg_symbol_Hall 'P 2 2ab -1ab'
_cod_original_sg_symbol_H-M 'P m m n'
_cod_database_code 4076002

loop_
_symmetry_equiv_pos_as_xyz
'x, y, z'
'-x+1/2, -y+1/2, z'
'-x, y+1/2, -z'
'x+1/2, -y, -z'
'-x, -y, -z'
'x-1/2, y-1/2, -z'
'x, -y-1/2, z'
'-x-1/2, y, z'

loop_
_atom_site_label
_atom_site_type_symbol
_atom_site_fract_x
_atom_site_fract_y
_atom_site_fract_z
_atom_site_U_iso_or_equiv
_atom_site_adp_type
_atom_site_occupancy
_atom_site_symmetry_multiplicity
_atom_site_calc_flag
_atom_site_refinement_flags
Cr Cr 0.2500 0.2500 0.28168(7) 0.01899(18) Uani 1 4 d S
P1 P 0.2500 0.44242(7) 0.15708(9) 0.0256(2) Uani 1 2 d S
O O 0.0201(2) 0.2500 0.0707(3) 0.0361(5) Uani 1 2 d S
C1 C 0.1083(3) 0.2500 0.1520(3) 0.0246(6) Uani 1 2 d S
C2 C 0.1169(2) 0.5382(2) 0.2041(3) 0.0396(6) Uani 1 1 d .
H2A H 0.0398 0.4935 0.1824 0.047 Uiso 1 1 calc R
H2B H 0.1195 0.6105 0.1336 0.047 Uiso 1 1 calc R
H2C H 0.1197 0.5622 0.3216 0.047 Uiso 1 1 calc R
C3 C 0.2500 0.4385(3) -0.0696(4) 0.0395(8) Uani 1 2 d S
H3A H 0.1802 0.3889 -0.1086 0.047 Uiso 0.50 1 calc PR
H3B H 0.3285 0.4036 -0.1091 0.047 Uiso 0.50 1 calc PR
H3C H 0.2413 0.5209 -0.1130 0.047 Uiso 0.50 1 calc PR
C10 C 0.2500 0.3543(5) 0.5142(6) 0.0179(10) Uiso 0.50 2 d SP
H10 H 0.2500 0.4445 0.5222 0.021 Uiso 0.50 2 calc SPR
C11 C 0.1444(4) 0.2812(3) 0.5124(5) 0.0259(9) Uiso 0.50 1 d P
H11 H 0.0561 0.3096 0.5200 0.031 Uiso 0.50 1 calc PR
C12 C 0.1844(4) 0.1599(5) 0.5094(6) 0.0364(10) Uiso 0.50 1 d P
H12 H 0.1296 0.0869 0.5144 0.044 Uiso 0.50 1 calc PR
P2 P 0.2500 0.7500 0.62970(14) 0.0271(3) Uani 1 4 d S
F1 F 0.2500 0.7500 0.8283(3) 0.0365(6) Uani 1 4 d S
F2 F 0.2500 0.7500 0.4301(3) 0.0440(7) Uani 1 4 d S
F3 F 0.14469(13) 0.64713(12) 0.62878(17) 0.0408(4) Uani 1 1 d .

loop_
_atom_site_aniso_label
_atom_site_aniso_U_11
_atom_site_aniso_U_22
_atom_site_aniso_U_33
_atom_site_aniso_U_23
_atom_site_aniso_U_13
_atom_site_aniso_U_12
Cr 0.0196(3) 0.0212(3) 0.0161(3) 0.000 0.000 0.000
P1 0.0304(4) 0.0215(4) 0.0248(4) 0.0009(3) 0.000 0.000
O 0.0276(11) 0.0449(13) 0.0358(12) 0.000 -0.0099(10) 0.000
C1 0.0271(14) 0.0231(13) 0.0237(13) 0.000 0.0021(11) 0.000
C2 0.0409(13) 0.0299(11) 0.0480(13) -0.0028(10) -0.0056(11) 0.0109(10)
C3 0.057(2) 0.0364(17) 0.0248(15) 0.0091(14) 0.000 0.000
P2 0.0297(5) 0.0221(5) 0.0294(6) 0.000 0.000 0.000
F1 0.0385(14) 0.0403(15) 0.0306(14) 0.000 0.000 0.000
F2 0.0654(19) 0.0374(15) 0.0291(14) 0.000 0.000 0.000
F3 0.0409(8) 0.0329(7) 0.0487(8) -0.0001(6) -0.0043(6) -0.0105(6)

loop_
_atom_type_symbol
_atom_type_description
_atom_type_scat_dispersion_real
_atom_type_scat_dispersion_imag
_atom_type_scat_source
C C 0.0033 0.0016 'International Tables Vol C Tables 4.2.6.8 and 6.1.1.4'
H H 0.0000 0.0000 'International Tables Vol C Tables 4.2.6.8 and 6.1.1.4'
O O 0.0106 0.0060 'International Tables Vol C Tables 4.2.6.8 and 6.1.1.4'
F F 0.0171 0.0103 'International Tables Vol C Tables 4.2.6.8 and 6.1.1.4'
P P 0.1023 0.0942 'International Tables Vol C Tables 4.2.6.8 and 6.1.1.4'
Cr Cr 0.3209 0.6236 'International Tables Vol C Tables 4.2.6.8 and 6.1.1.4'

loop_
_geom_angle_atom_site_label_1
_geom_angle_atom_site_label_2
_geom_angle_atom_site_label_3
_geom_angle
_geom_angle_site_symmetry_1
_geom_angle_site_symmetry_3
C1 Cr C1 111.26(17) 2 .
C1 Cr C10 118.70(8) 2 .
C1 Cr C10 118.70(8) . .
C1 Cr C12 101.82(15) 2 8_655
C1 Cr C12 137.22(14) . 8_655
C10 Cr C12 62.03(16) . 8_655
C1 Cr C12 137.22(14) 2 .
C1 Cr C12 101.82(15) . .
C10 Cr C12 62.03(16) . .
C12 Cr C12 37.4(2) 8_655 .
C1 Cr C11 92.85(13) 2 8_655
C1 Cr C11 154.32(13) . 8_655
C10 Cr C11 36.97(12) . 8_655
C12 Cr C11 37.40(17) 8_655 8_655
C12 Cr C11 62.37(15) . 8_655
C1 Cr C11 154.32(13) 2 .
C1 Cr C11 92.84(13) . .
C10 Cr C11 36.97(12) . .
C12 Cr C11 62.37(15) 8_655 .
C12 Cr C11 37.40(17) . .
C11 Cr C11 62.1(2) 8_655 .
C1 Cr P1 76.11(4) 2 2
C1 Cr P1 76.11(4) . 2
C10 Cr P1 146.89(14) . 2
C12 Cr P1 86.75(13) 8_655 2
C12 Cr P1 86.74(13) . 2
C11 Cr P1 120.02(9) 8_655 2
C11 Cr P1 120.02(9) . 2
C1 Cr P1 76.11(3) 2 .
C1 Cr P1 76.11(4) . .
C10 Cr P1 83.45(13) . .
C12 Cr P1 139.83(13) 8_655 .
C12 Cr P1 139.83(13) . .
C11 Cr P1 102.48(9) 8_655 .
C11 Cr P1 102.48(9) . .
P1 Cr P1 129.66(4) 2 .
C2 P1 C2 103.61(17) . 8_655
C2 P1 C3 102.79(11) . .
C2 P1 C3 102.79(11) 8_655 .
C2 P1 Cr 116.04(9) . .
C2 P1 Cr 116.04(9) 8_655 .
C3 P1 Cr 113.79(12) . .
O C1 Cr 179.8(2) . .
C11 C10 C11 109.1(4) . 8_655
C11 C10 Cr 71.7(2) . .
C11 C10 Cr 71.7(2) 8_655 .
C10 C11 C12 107.7(3) . .
C10 C11 Cr 71.3(2) . .
C12 C11 Cr 71.2(3) . .
C12 C12 C11 107.8(2) 8_655 .
C12 C12 Cr 71.31(12) 8_655 .
C11 C12 Cr 71.4(3) . .
F1 P2 F2 180.000(1) . .
F1 P2 F3 90.27(6) . .
F2 P2 F3 89.73(6) . .
F1 P2 F3 90.26(6) . 8_655
F2 P2 F3 89.74(6) . 8_655
F3 P2 F3 89.65(10) . 8_655
F1 P2 F3 90.26(6) . 7_575
F2 P2 F3 89.74(6) . 7_575
F3 P2 F3 90.34(10) . 7_575
F3 P2 F3 179.47(12) 8_655 7_575
F1 P2 F3 90.26(6) . 2_565
F2 P2 F3 89.74(6) . 2_565
F3 P2 F3 179.47(12) . 2_565
F3 P2 F3 90.34(10) 8_655 2_565
F3 P2 F3 89.66(10) 7_575 2_565

loop_
_geom_bond_atom_site_label_1
_geom_bond_atom_site_label_2
_geom_bond_distance
_geom_bond_site_symmetry_2
Cr C1 1.843(3) 2
Cr C1 1.843(3) .
Cr C10 2.193(5) .
Cr C12 2.197(5) 8_655
Cr C12 2.197(5) .
Cr C11 2.199(4) 8_655
Cr C11 2.199(4) .
Cr P1 2.3509(8) 2
Cr P1 2.3509(8) .
P1 C2 1.818(2) .
P1 C2 1.818(2) 8_655
P1 C3 1.819(3) .
O C1 1.150(4) .
C10 C11 1.393(5) .
C10 C11 1.393(5) 8_655
C11 C12 1.409(6) .
C12 C12 1.408(9) 8_655
P2 F1 1.594(3) .
P2 F2 1.602(3) .
P2 F3 1.6038(13) .
P2 F3 1.6038(13) 8_655
P2 F3 1.6038(13) 7_575
P2 F3 1.6038(13) 2_565

loop_
_geom_torsion_atom_site_label_1
_geom_torsion_atom_site_label_2
_geom_torsion_atom_site_label_3
_geom_torsion_atom_site_label_4
_geom_torsion
_geom_torsion_site_symmetry_1
_geom_torsion_site_symmetry_4
C1 Cr P1 C2 177.23(13) 2 .
C1 Cr P1 C2 60.75(12) . .
C10 Cr P1 C2 -61.01(9) . .
C12 Cr P1 C2 -90.8(2) 8_655 .
C12 Cr P1 C2 -31.2(2) . .
C11 Cr P1 C2 -92.90(14) 8_655 .
C11 Cr P1 C2 -29.12(14) . .
P1 Cr P1 C2 118.99(9) 2 .
C1 Cr P1 C2 -60.75(12) 2 8_655
C1 Cr P1 C2 -177.23(13) . 8_655
C10 Cr P1 C2 61.01(9) . 8_655
C12 Cr P1 C2 31.2(2) 8_655 8_655
C12 Cr P1 C2 90.8(2) . 8_655
C11 Cr P1 C2 29.12(14) 8_655 8_655
C11 Cr P1 C2 92.90(14) . 8_655
P1 Cr P1 C2 -118.99(9) 2 8_655
C1 Cr P1 C3 58.24(8) 2 .
C1 Cr P1 C3 -58.24(8) . .
C10 Cr P1 C3 180.0 . .
C12 Cr P1 C3 150.20(19) 8_655 .
C12 Cr P1 C3 -150.20(19) . .
C11 Cr P1 C3 148.11(10) 8_655 .
C11 Cr P1 C3 -148.11(10) . .
P1 Cr P1 C3 0.0 2 .
C1 Cr C1 O 0.00(11) 2 .
C10 Cr C1 O 143.17(16) . .
C12 Cr C1 O -138.1(3) 8_655 .
C12 Cr C1 O -152.39(18) . .
C11 Cr C1 O 158.8(2) 8_655 .
C11 Cr C1 O 170.95(14) . .
P1 Cr C1 O -68.80(9) 2 .
P1 Cr C1 O 68.80(13) . .
C1 Cr C10 C11 -168.84(18) 2 .
C1 Cr C10 C11 50.7(3) . .
C12 Cr C10 C11 -80.3(3) 8_655 .
C12 Cr C10 C11 -37.8(2) . .
C11 Cr C10 C11 -118.1(4) 8_655 .
P1 Cr C10 C11 -59.1(2) 2 .
P1 Cr C10 C11 120.9(2) . .
C1 Cr C10 C11 -50.7(3) 2 8_655
C1 Cr C10 C11 168.84(18) . 8_655
C12 Cr C10 C11 37.8(2) 8_655 8_655
C12 Cr C10 C11 80.3(3) . 8_655
C11 Cr C10 C11 118.1(4) . 8_655
P1 Cr C10 C11 59.1(2) 2 8_655
P1 Cr C10 C11 -120.9(2) . 8_655
C11 C10 C11 C12 -0.1(6) 8_655 .
Cr C10 C11 C12 62.3(3) . .
C11 C10 C11 Cr -62.4(3) 8_655 .
C1 Cr C11 C10 23.1(4) 2 .
C1 Cr C11 C10 -137.2(2) . .
C12 Cr C11 C10 79.4(3) 8_655 .
C12 Cr C11 C10 117.0(3) . .
C11 Cr C11 C10 36.9(2) 8_655 .
P1 Cr C11 C10 147.2(2) 2 .
P1 Cr C11 C10 -60.8(2) . .
C1 Cr C11 C12 -93.9(3) 2 .
C1 Cr C11 C12 105.8(2) . .
C10 Cr C11 C12 -117.0(3) . .
C12 Cr C11 C12 -37.6(3) 8_655 .
C11 Cr C11 C12 -80.1(3) 8_655 .
P1 Cr C11 C12 30.2(3) 2 .
P1 Cr C11 C12 -177.8(2) . .
C10 C11 C12 C12 0.0(3) . 8_655
Cr C11 C12 C12 62.40(11) . 8_655
C10 C11 C12 Cr -62.4(3) . .
C1 Cr C12 C12 23.45(13) 2 8_655
C1 Cr C12 C12 163.97(8) . 8_655
C10 Cr C12 C12 -79.65(10) . 8_655
C11 Cr C12 C12 -37.64(17) 8_655 8_655
C11 Cr C12 C12 -117.0(2) . 8_655
P1 Cr C12 C12 88.90(4) 2 8_655
P1 Cr C12 C12 -113.63(17) . 8_655
C1 Cr C12 C11 140.5(2) 2 .
C1 Cr C12 C11 -79.0(2) . .
C10 Cr C12 C11 37.4(2) . .
C12 Cr C12 C11 117.0(2) 8_655 .
C11 Cr C12 C11 79.4(3) 8_655 .
P1 Cr C12 C11 -154.1(2) 2 .
P1 Cr C12 C11 3.4(4) . .
